data_2204723
loop_
_publ_author_name
'Yathirajan, Hemmige S.'
'Nagaraj, Basavegowda'
'Gaonkar, Santhosh L.'
'Narasegowda, Rajenahally S.'
'Nagaraja, Padmarajaiah'
'Bolte, Michael'

_publ_section_title
;
 1-(4-Fluorophenyl)-1,3-dihydroisobenzofuran-5-carbonitrile
;
_journal_issue 12
_journal_name_full 'Acta Crystallographica Section E'
_journal_page_first o2225
_journal_page_last o2227
_journal_paper_doi 10.1107/S1600536804027485
_journal_volume 60
_journal_year 2004
_chemical_formula_iupac 'C15 H10 F N O'
_chemical_formula_moiety 'C15 H10 F N O'
_chemical_formula_sum 'C15 H10 F N O'
_chemical_formula_weight 239.24
_chemical_name_systematic
;
1-(4-Fluorophenyl)-1,3-dihydroisobenzofuran-5-carbonitrile
;
_space_group_IT_number 14
_symmetry_cell_setting monoclinic
_symmetry_space_group_name_Hall '-P 2yn'
_symmetry_space_group_name_H-M 'P 1 21/n 1'
_atom_sites_solution_hydrogens geom
_atom_sites_solution_primary direct
_atom_sites_solution_secondary difmap
_audit_creation_method SHELXL97
_cell_angle_alpha 90.00
_cell_angle_beta 99.032(11)
_cell_angle_gamma 90.00
_cell_formula_units_Z 8
_cell_length_a 14.606(2)
_cell_length_b 5.8056(6)
_cell_length_c 27.037(4)
_cell_measurement_reflns_used 8495
_cell_measurement_temperature 173(2)
_cell_measurement_theta_max 25.1
_cell_measurement_theta_min 2.8
_cell_volume 2264.2(5)
_computing_cell_refinement X-AREA
_computing_data_collection 'X-AREA (Stoe & Cie, 2001)'
_computing_data_reduction X-AREA
_computing_molecular_graphics 'XP in SHELXTL-Plus (Sheldrick, 1991)'
_computing_publication_material SHELXL97
_computing_structure_refinement 'SHELXL97 (Sheldrick, 1997) '
_computing_structure_solution 'SHELXS97 (Sheldrick, 1990) '
_diffrn_ambient_temperature 173(2)
_diffrn_measured_fraction_theta_full 0.961
_diffrn_measured_fraction_theta_max 0.956
_diffrn_measurement_device_type 'Stoe IPDS II two-circle'
_diffrn_measurement_method \w
_diffrn_radiation_monochromator graphite
_diffrn_radiation_source 'fine-focus sealed tube'
_diffrn_radiation_type MoK\a
_diffrn_radiation_wavelength 0.71073
_diffrn_reflns_av_R_equivalents 0.0453
_diffrn_reflns_av_sigmaI/netI 0.0468
_diffrn_reflns_limit_h_max 15
_diffrn_reflns_limit_h_min -17
_diffrn_reflns_limit_k_max 6
_diffrn_reflns_limit_k_min -6
_diffrn_reflns_limit_l_max 32
_diffrn_reflns_limit_l_min -30
_diffrn_reflns_number 10504
_diffrn_reflns_theta_full 25.00
_diffrn_reflns_theta_max 25.19
_diffrn_reflns_theta_min 2.82
_diffrn_standards_decay_% 0
_diffrn_standards_interval_time 0
_diffrn_standards_number 0
_exptl_absorpt_coefficient_mu 0.100
_exptl_absorpt_correction_type none
_exptl_crystal_colour 'light yellow'
_exptl_crystal_density_diffrn 1.404
_exptl_crystal_density_meas ?
_exptl_crystal_density_method .
_exptl_crystal_description block
_exptl_crystal_F_000 992
_exptl_crystal_size_max 0.47
_exptl_crystal_size_mid 0.42
_exptl_crystal_size_min 0.36
_refine_diff_density_max 0.136
_refine_diff_density_min -0.203
_refine_ls_extinction_method none
_refine_ls_goodness_of_fit_ref 0.879
_refine_ls_hydrogen_treatment constr
_refine_ls_matrix_type full
_refine_ls_number_parameters 325
_refine_ls_number_reflns 3878
_refine_ls_number_restraints 0
_refine_ls_restrained_S_all 0.879
_refine_ls_R_factor_all 0.0622
_refine_ls_R_factor_gt 0.0391
_refine_ls_shift/su_max 0.001
_refine_ls_shift/su_mean 0.000
_refine_ls_structure_factor_coef Fsqd
_refine_ls_weighting_details 'calc w = 1/[\s^2^(Fo^2^)+(0.059P)^2^] where P=(Fo^2^+2Fc^2^)/3'
_refine_ls_weighting_scheme calc
_refine_ls_wR_factor_gt 0.0888
_refine_ls_wR_factor_ref 0.0969
_reflns_number_gt 2571
_reflns_number_total 3878
_reflns_threshold_expression I>2\s(I)
_cod_data_source_file kp6010.cif
_cod_data_source_block I
_cod_depositor_comments
;
The following automatic conversions were performed:
'_symmetry_cell_setting' value 'Monoclinic' changed to 'monoclinic'
according to '/home/saulius/struct/CIF-dictionaries/cif_core.dic'
dictionary named 'cif_core.dic' version 2.4.1 from 2010-06-29.

Automatic conversion script
Id: cif_fix_enum 1527 2010-12-29 10:47:43Z saulius 

The following automatic conversions were performed:

'_symmetry_cell_setting' value 'Monoclinic' changed to 'monoclinic'
according to /home/saulius/struct/CIF-dictionaries/cif_core.dic
dictionary named 'cif_core.dic' version 2.4.1 from 2010-06-29.

Automatic conversion script
Id: cif_fix_values 1715 2011-07-08 13:25:40Z adriana 
;
_cod_original_sg_symbol_H-M 'P 21/n'
_cod_database_code 2204723
_cod_database_fobs_code 2204723

loop_
_symmetry_equiv_pos_as_xyz
'x, y, z'
'-x+1/2, y+1/2, -z+1/2'
'-x, -y, -z'
'x-1/2, -y-1/2, z-1/2'

loop_
_atom_site_label
_atom_site_fract_x
_atom_site_fract_y
_atom_site_fract_z
_atom_site_U_iso_or_equiv
_atom_site_adp_type
_atom_site_calc_flag
_atom_site_refinement_flags
_atom_site_occupancy
_atom_site_type_symbol
C1 0.64574(12) 0.2191(3) 0.64268(7) 0.0410(4) Uani d . 1 C
H1 0.6502 0.0592 0.6295 0.049 Uiso calc R 1 H
O2 0.72616(8) 0.3473(2) 0.63517(5) 0.0504(3) Uani d . 1 O
C3 0.70297(13) 0.5363(3) 0.60127(8) 0.0475(5) Uani d . 1 C
H3A 0.7317 0.5164 0.5707 0.057 Uiso calc R 1 H
H3B 0.7244 0.6840 0.6174 0.057 Uiso calc R 1 H
C4 0.59971(12) 0.5315(3) 0.58874(7) 0.0378(4) Uani d . 1 C
C5 0.56613(12) 0.3430(3) 0.61159(7) 0.0366(4) Uani d . 1 C
C6 0.47255(12) 0.2914(3) 0.60395(7) 0.0402(4) Uani d . 1 C
H6 0.4502 0.1603 0.6194 0.048 Uiso calc R 1 H
C7 0.41201(12) 0.4338(3) 0.57350(7) 0.0402(4) Uani d . 1 C
H7 0.3475 0.4008 0.5677 0.048 Uiso calc R 1 H
C8 0.44610(12) 0.6259(3) 0.55127(7) 0.0371(4) Uani d . 1 C
C81 0.38327(13) 0.7764(3) 0.51921(7) 0.0411(4) Uani d . 1 C
N81 0.33668(12) 0.8966(3) 0.49369(7) 0.0513(4) Uani d . 1 N
C9 0.54067(13) 0.6772(3) 0.55872(7) 0.0398(4) Uani d . 1 C
H9 0.5636 0.8084 0.5436 0.048 Uiso calc R 1 H
C11 0.63668(11) 0.2085(3) 0.69767(7) 0.0356(4) Uani d . 1 C
C12 0.59548(12) 0.0183(3) 0.71629(7) 0.0385(4) Uani d . 1 C
H12 0.5768 -0.1084 0.6948 0.046 Uiso calc R 1 H
C13 0.58127(12) 0.0107(3) 0.76564(7) 0.0400(4) Uani d . 1 C
H13 0.5530 -0.1194 0.7783 0.048 Uiso calc R 1 H
C14 0.60897(11) 0.1951(3) 0.79585(7) 0.0369(4) Uani d . 1 C
F14 0.59396(7) 0.19017(18) 0.84428(4) 0.0486(3) Uani d . 1 F
C15 0.65142(12) 0.3853(3) 0.77943(7) 0.0377(4) Uani d . 1 C
H15 0.6709 0.5097 0.8014 0.045 Uiso calc R 1 H
C16 0.66507(12) 0.3904(3) 0.72962(7) 0.0368(4) Uani d . 1 C
H16 0.6942 0.5202 0.7174 0.044 Uiso calc R 1 H
C1A 0.62927(12) 0.2481(3) 0.13322(7) 0.0395(4) Uani d . 1 C
H1A 0.6338 0.0866 0.1210 0.047 Uiso calc R 1 H
O2A 0.70969(9) 0.3762(2) 0.12441(5) 0.0504(3) Uani d . 1 O
C3A 0.68472(12) 0.5713(3) 0.09288(7) 0.0427(4) Uani d . 1 C
H3C 0.7142 0.5628 0.0624 0.051 Uiso calc R 1 H
H3D 0.7042 0.7161 0.1108 0.051 Uiso calc R 1 H
C4A 0.58146(12) 0.5605(3) 0.07970(6) 0.0353(4) Uani d . 1 C
C5A 0.54935(12) 0.3672(3) 0.10183(6) 0.0357(4) Uani d . 1 C
C6A 0.45614(12) 0.3125(3) 0.09434(7) 0.0401(4) Uani d . 1 C
H6A 0.4348 0.1796 0.1096 0.048 Uiso calc R 1 H
C7A 0.39461(12) 0.4530(3) 0.06449(7) 0.0394(4) Uani d . 1 C
H7A 0.3304 0.4167 0.0586 0.047 Uiso calc R 1 H
C8A 0.42707(12) 0.6491(3) 0.04288(6) 0.0346(4) Uani d . 1 C
C81A 0.36312(12) 0.7995(3) 0.01134(7) 0.0376(4) Uani d . 1 C
N81A 0.31620(11) 0.9214(3) -0.01342(7) 0.0478(4) Uani d . 1 N
C9A 0.52088(12) 0.7050(3) 0.05024(6) 0.0367(4) Uani d . 1 C
H9A 0.5425 0.8387 0.0354 0.044 Uiso calc R 1 H
C11A 0.62445(11) 0.2445(3) 0.18883(7) 0.0345(4) Uani d . 1 C
C12A 0.65870(12) 0.0580(3) 0.21820(7) 0.0382(4) Uani d . 1 C
H12A 0.6832 -0.0703 0.2029 0.046 Uiso calc R 1 H
C13A 0.65788(12) 0.0550(3) 0.26945(7) 0.0418(4) Uani d . 1 C
H13A 0.6819 -0.0726 0.2893 0.050 Uiso calc R 1 H
C14A 0.62143(12) 0.2412(3) 0.29047(7) 0.0402(4) Uani d . 1 C
F14A 0.61781(8) 0.2376(2) 0.34040(4) 0.0566(3) Uani d . 1 F
C15A 0.58741(12) 0.4318(3) 0.26322(7) 0.0396(4) Uani d . 1 C
H15A 0.5633 0.5595 0.2790 0.048 Uiso calc R 1 H
C16A 0.58939(11) 0.4316(3) 0.21212(7) 0.0366(4) Uani d . 1 C
H16A 0.5664 0.5615 0.1926 0.044 Uiso calc R 1 H

loop_
_atom_site_aniso_label
_atom_site_aniso_U_11
_atom_site_aniso_U_22
_atom_site_aniso_U_33
_atom_site_aniso_U_12
_atom_site_aniso_U_13
_atom_site_aniso_U_23
C1 0.0350(9) 0.0449(10) 0.0426(11) 0.0052(7) 0.0049(9) -0.0028(8)
O2 0.0310(7) 0.0714(8) 0.0491(8) 0.0034(6) 0.0071(6) 0.0122(7)
C3 0.0372(10) 0.0565(11) 0.0485(12) -0.0003(8) 0.0059(10) 0.0036(9)
C4 0.0320(9) 0.0457(9) 0.0358(10) -0.0015(7) 0.0059(8) -0.0048(7)
C5 0.0348(9) 0.0417(9) 0.0333(10) 0.0023(7) 0.0054(8) -0.0053(7)
C6 0.0390(10) 0.0422(9) 0.0390(10) -0.0037(7) 0.0049(9) 0.0004(8)
C7 0.0328(9) 0.0474(10) 0.0398(11) -0.0033(7) 0.0038(8) -0.0041(8)
C8 0.0352(9) 0.0438(9) 0.0316(9) 0.0031(7) 0.0027(8) -0.0031(7)
C81 0.0370(10) 0.0481(10) 0.0386(11) -0.0020(8) 0.0074(9) -0.0024(8)
N81 0.0429(9) 0.0562(10) 0.0537(11) 0.0024(8) 0.0039(9) 0.0059(8)
C9 0.0395(10) 0.0433(9) 0.0371(10) -0.0025(7) 0.0075(8) -0.0005(7)
C11 0.0262(8) 0.0367(8) 0.0421(10) 0.0052(6) -0.0002(8) 0.0001(7)
C12 0.0332(9) 0.0366(9) 0.0433(11) -0.0005(7) -0.0015(9) -0.0036(7)
C13 0.0329(9) 0.0363(9) 0.0497(11) -0.0019(7) 0.0030(9) 0.0056(8)
C14 0.0304(9) 0.0439(9) 0.0354(10) 0.0057(7) 0.0022(8) 0.0031(7)
F14 0.0487(6) 0.0582(6) 0.0392(6) 0.0029(5) 0.0082(5) 0.0026(5)
C15 0.0316(9) 0.0368(9) 0.0424(11) 0.0010(7) -0.0018(8) -0.0036(8)
C16 0.0321(9) 0.0334(8) 0.0441(11) 0.0004(6) 0.0034(8) 0.0038(7)
C1A 0.0340(9) 0.0436(9) 0.0400(10) 0.0026(7) 0.0024(9) -0.0025(8)
O2A 0.0317(7) 0.0724(9) 0.0467(8) 0.0021(6) 0.0045(6) 0.0129(7)
C3A 0.0348(9) 0.0478(10) 0.0449(11) -0.0018(7) 0.0046(9) -0.0011(8)
C4A 0.0328(9) 0.0410(9) 0.0321(9) -0.0024(7) 0.0051(8) -0.0051(7)
C5A 0.0351(9) 0.0404(9) 0.0306(9) 0.0005(7) 0.0022(8) -0.0035(7)
C6A 0.0389(10) 0.0411(9) 0.0386(10) -0.0061(7) 0.0011(9) 0.0022(8)
C7A 0.0325(9) 0.0460(10) 0.0383(10) -0.0042(7) 0.0016(8) -0.0019(7)
C8A 0.0334(9) 0.0402(8) 0.0299(9) 0.0017(7) 0.0038(8) -0.0042(7)
C81A 0.0356(9) 0.0416(9) 0.0358(10) -0.0042(7) 0.0065(9) -0.0041(8)
N81A 0.0426(9) 0.0504(9) 0.0487(10) 0.0021(7) 0.0024(8) 0.0031(8)
C9A 0.0387(10) 0.0380(9) 0.0336(10) -0.0015(7) 0.0067(8) -0.0022(7)
C11A 0.0280(8) 0.0350(8) 0.0390(10) -0.0019(6) 0.0005(8) -0.0019(7)
C12A 0.0321(9) 0.0369(9) 0.0442(11) 0.0024(7) 0.0020(8) -0.0016(7)
C13A 0.0323(9) 0.0444(10) 0.0458(12) 0.0016(7) -0.0029(9) 0.0076(8)
C14A 0.0329(9) 0.0521(10) 0.0339(10) -0.0049(8) 0.0000(8) 0.0000(8)
F14A 0.0571(7) 0.0759(7) 0.0347(6) 0.0039(6) 0.0010(6) -0.0001(5)
C15A 0.0361(10) 0.0390(9) 0.0426(11) -0.0021(7) 0.0026(9) -0.0063(8)
C16A 0.0318(9) 0.0332(8) 0.0428(10) 0.0001(6) -0.0008(8) 0.0023(7)

loop_
_atom_type_symbol
_atom_type_description
_atom_type_scat_dispersion_real
_atom_type_scat_dispersion_imag
_atom_type_scat_source
C C 0.0033 0.0016 'International Tables Vol C Tables 4.2.6.8 and 6.1.1.4'
H H 0.0000 0.0000 'International Tables Vol C Tables 4.2.6.8 and 6.1.1.4'
N N 0.0061 0.0033 'International Tables Vol C Tables 4.2.6.8 and 6.1.1.4'
O O 0.0106 0.0060 'International Tables Vol C Tables 4.2.6.8 and 6.1.1.4'
F F 0.0171 0.0103 'International Tables Vol C Tables 4.2.6.8 and 6.1.1.4'

loop_
_geom_angle_atom_site_label_1
_geom_angle_atom_site_label_2
_geom_angle_atom_site_label_3
_geom_angle
O2 C1 C5 104.55(14)
O2 C1 C11 111.12(15)
C5 C1 C11 112.86(14)
O2 C1 H1 109.4
C5 C1 H1 109.4
C11 C1 H1 109.4
C1 O2 C3 111.80(14)
O2 C3 C4 105.02(14)
O2 C3 H3A 110.7
C4 C3 H3A 110.7
O2 C3 H3B 110.7
C4 C3 H3B 110.7
H3A C3 H3B 108.8
C9 C4 C5 121.03(16)
C9 C4 C3 129.69(16)
C5 C4 C3 109.25(16)
C6 C5 C4 121.06(16)
C6 C5 C1 129.67(16)
C4 C5 C1 109.27(15)
C5 C6 C7 118.95(16)
C5 C6 H6 120.5
C7 C6 H6 120.5
C6 C7 C8 119.73(16)
C6 C7 H7 120.1
C8 C7 H7 120.1
C7 C8 C9 121.33(16)
C7 C8 C81 120.22(16)
C9 C8 C81 118.44(16)
N81 C81 C8 177.81(19)
C4 C9 C8 117.89(16)
C4 C9 H9 121.1
C8 C9 H9 121.1
C16 C11 C12 118.95(16)
C16 C11 C1 121.16(15)
C12 C11 C1 119.83(15)
C13 C12 C11 120.94(16)
C13 C12 H12 119.5
C11 C12 H12 119.5
C14 C13 C12 118.42(16)
C14 C13 H13 120.8
C12 C13 H13 120.8
F14 C14 C13 118.72(15)
F14 C14 C15 118.45(16)
C13 C14 C15 122.82(16)
C14 C15 C16 118.04(16)
C14 C15 H15 121.0
C16 C15 H15 121.0
C11 C16 C15 120.82(15)
C11 C16 H16 119.6
C15 C16 H16 119.6
O2A C1A C5A 104.50(14)
O2A C1A C11A 109.69(14)
C5A C1A C11A 114.47(14)
O2A C1A H1A 109.3
C5A C1A H1A 109.3
C11A C1A H1A 109.3
C3A O2A C1A 111.66(14)
O2A C3A C4A 105.19(14)
O2A C3A H3C 110.7
C4A C3A H3C 110.7
O2A C3A H3D 110.7
C4A C3A H3D 110.7
H3C C3A H3D 108.8
C9A C4A C5A 120.77(15)
C9A C4A C3A 130.09(15)
C5A C4A C3A 109.12(15)
C6A C5A C4A 120.99(16)
C6A C5A C1A 129.64(16)
C4A C5A C1A 109.35(15)
C7A C6A C5A 119.12(16)
C7A C6A H6A 120.4
C5A C6A H6A 120.4
C6A C7A C8A 119.68(16)
C6A C7A H7A 120.2
C8A C7A H7A 120.2
C9A C8A C7A 121.45(16)
C9A C8A C81A 118.13(15)
C7A C8A C81A 120.42(15)
N81A C81A C8A 177.42(18)
C4A C9A C8A 117.97(15)
C4A C9A H9A 121.0
C8A C9A H9A 121.0
C12A C11A C16A 118.33(16)
C12A C11A C1A 120.61(15)
C16A C11A C1A 121.00(15)
C13A C12A C11A 121.48(16)
C13A C12A H12A 119.3
C11A C12A H12A 119.3
C14A C13A C12A 118.03(16)
C14A C13A H13A 121.0
C12A C13A H13A 121.0
F14A C14A C13A 118.63(16)
F14A C14A C15A 118.43(16)
C13A C14A C15A 122.94(17)
C14A C15A C16A 118.04(16)
C14A C15A H15A 121.0
C16A C15A H15A 121.0
C15A C16A C11A 121.17(16)
C15A C16A H16A 119.4
C11A C16A H16A 119.4

loop_
_geom_bond_atom_site_label_1
_geom_bond_atom_site_label_2
_geom_bond_distance
_geom_bond_publ_flag
C1 O2 1.432(2) y
C1 C5 1.506(3) ?
C1 C11 1.514(3) ?
C1 H1 1.0000 ?
O2 C3 1.436(2) y
C3 C4 1.493(3) ?
C3 H3A 0.9900 ?
C3 H3B 0.9900 ?
C4 C9 1.378(3) ?
C4 C5 1.384(2) ?
C5 C6 1.383(3) ?
C6 C7 1.383(3) ?
C6 H6 0.9500 ?
C7 C8 1.396(2) ?
C7 H7 0.9500 ?
C8 C9 1.396(3) ?
C8 C81 1.451(3) y
C81 N81 1.131(2) y
C9 H9 0.9500 ?
C11 C16 1.386(3) ?
C11 C12 1.390(2) ?
C12 C13 1.383(3) ?
C12 H12 0.9500 ?
C13 C14 1.368(3) ?
C13 H13 0.9500 ?
C14 F14 1.361(2) y
C14 C15 1.374(2) ?
C15 C16 1.392(3) ?
C15 H15 0.9500 ?
C16 H16 0.9500 ?
C1A O2A 1.441(2) y
C1A C5A 1.500(3) ?
C1A C11A 1.516(2) ?
C1A H1A 1.0000 ?
O2A C3A 1.430(2) y
C3A C4A 1.496(2) ?
C3A H3C 0.9900 ?
C3A H3D 0.9900 ?
C4A C9A 1.378(3) ?
C4A C5A 1.388(2) ?
C5A C6A 1.382(2) ?
C6A C7A 1.378(3) ?
C6A H6A 0.9500 ?
C7A C8A 1.396(2) ?
C7A H7A 0.9500 ?
C8A C9A 1.392(2) ?
C8A C81A 1.453(3) y
C81A N81A 1.129(2) y
C9A H9A 0.9500 ?
C11A C12A 1.388(2) ?
C11A C16A 1.393(2) ?
C12A C13A 1.388(3) ?
C12A H12A 0.9500 ?
C13A C14A 1.367(3) ?
C13A H13A 0.9500 ?
C14A F14A 1.359(2) y
C14A C15A 1.378(3) ?
C15A C16A 1.386(3) ?
C15A H15A 0.9500 ?
C16A H16A 0.9500 ?

loop_
_geom_hbond_atom_site_label_D
_geom_hbond_atom_site_label_H
_geom_hbond_atom_site_label_A
_geom_hbond_site_symmetry_A
_geom_hbond_distance_DH
_geom_hbond_distance_HA
_geom_hbond_distance_DA
_geom_hbond_angle_DHA
C7 H7 N81A 2_545 0.95 2.60 3.472(3) 152
C7A H7A N81 2_545 0.95 2.62 3.511(3) 156
C9 H9 N81 3_676 0.95 2.56 3.484(2) 166
C9A H9A N81A 3_675 0.95 2.63 3.479(2) 148
C6 H6 F14A 3_656 0.95 2.80 3.750(2) 177
C3 H3B F14 2_656 0.99 2.69 3.223(2) 114
C6A H6A F14 3_656 0.95 2.55 3.491(2) 170
C16A H16A F14 3_666 0.95 2.80 3.611(2) 144

loop_
_geom_torsion_atom_site_label_1
_geom_torsion_atom_site_label_2
_geom_torsion_atom_site_label_3
_geom_torsion_atom_site_label_4
_geom_torsion
_geom_torsion_publ_flag
C5 C1 O2 C3 -1.26(19) ?
C11 C1 O2 C3 -123.30(16) ?
C1 O2 C3 C4 2.83(19) ?
O2 C3 C4 C9 178.34(17) ?
O2 C3 C4 C5 -3.4(2) ?
C9 C4 C5 C6 1.7(3) ?
C3 C4 C5 C6 -176.68(16) ?
C9 C4 C5 C1 -178.83(16) ?
C3 C4 C5 C1 2.75(19) ?
O2 C1 C5 C6 178.38(17) ?
C11 C1 C5 C6 -60.7(2) ?
O2 C1 C5 C4 -0.98(18) ?
C11 C1 C5 C4 119.91(16) ?
C4 C5 C6 C7 -1.0(3) ?
C1 C5 C6 C7 179.73(17) ?
C5 C6 C7 C8 -0.2(3) ?
C6 C7 C8 C9 0.6(3) ?
C6 C7 C8 C81 179.93(16) ?
C7 C8 C81 N81 -165(6) ?
C9 C8 C81 N81 14(6) ?
C5 C4 C9 C8 -1.3(3) ?
C3 C4 C9 C8 176.77(18) ?
C7 C8 C9 C4 0.1(3) ?
C81 C8 C9 C4 -179.22(16) ?
C5 C1 C11 C16 -83.6(2) ?
O2 C1 C11 C12 -149.46(15) y
O2 C1 C11 C16 33.5(2) y
C5 C1 C11 C12 93.46(19) ?
C16 C11 C12 C13 1.1(2) ?
C1 C11 C12 C13 -176.03(16) ?
C11 C12 C13 C14 -0.1(3) ?
C12 C13 C14 F14 179.05(15) ?
C12 C13 C14 C15 -1.0(3) ?
F14 C14 C15 C16 -178.94(15) ?
C13 C14 C15 C16 1.1(3) ?
C12 C11 C16 C15 -1.0(2) ?
C1 C11 C16 C15 176.10(16) ?
C14 C15 C16 C11 -0.1(2) ?
C5A C1A O2A C3A 3.69(18) ?
C11A C1A O2A C3A -119.46(15) ?
C1A O2A C3A C4A -1.84(19) ?
O2A C3A C4A C9A -179.87(17) ?
O2A C3A C4A C5A -0.97(18) ?
C9A C4A C5A C6A 1.0(2) ?
C3A C4A C5A C6A -178.02(16) ?
C9A C4A C5A C1A -177.70(15) ?
C3A C4A C5A C1A 3.28(19) ?
O2A C1A C5A C6A 177.19(17) ?
C11A C1A C5A C6A -62.8(2) ?
O2A C1A C5A C4A -4.26(18) ?
C11A C1A C5A C4A 115.74(16) ?
C4A C5A C6A C7A -0.1(3) ?
C1A C5A C6A C7A 178.27(17) ?
C5A C6A C7A C8A -0.8(3) ?
C6A C7A C8A C9A 0.9(3) ?
C6A C7A C8A C81A -179.91(16) ?
C9A C8A C81A N81A 0(4) ?
C7A C8A C81A N81A -18E1(10) ?
C5A C4A C9A C8A -0.9(2) ?
C3A C4A C9A C8A 177.89(17) ?
C7A C8A C9A C4A 0.0(2) ?
C81A C8A C9A C4A -179.26(15) ?
O2A C1A C11A C12A -96.76(18) y
C5A C1A C11A C12A 146.17(16) ?
O2A C1A C11A C16A 80.41(19) y
C5A C1A C11A C16A -36.7(2) ?
C16A C11A C12A C13A 0.5(2) ?
C1A C11A C12A C13A 177.71(16) ?
C11A C12A C13A C14A 0.5(3) ?
C12A C13A C14A F14A 178.17(16) ?
C12A C13A C14A C15A -1.3(3) ?
F14A C14A C15A C16A -178.52(15) ?
C13A C14A C15A C16A 0.9(3) ?
C14A C15A C16A C11A 0.2(2) ?
C12A C11A C16A C15A -0.8(2) ?
C1A C11A C16A C15A -178.07(15) ?

loop_
_cod_related_entry_id
_cod_related_entry_database
_cod_related_entry_code
1 ChemSpider 8031859
